data_7205544
loop_
_publ_author_name
'Wright, Iain A.'
'Skabara, Peter J.'
'Forgie, John C.'
'Kanibolotsky, Alexander L.'
'Gonz\'alez, Blanca'
'Coles, Simon J.'
'Gambino, Salvatore'
'Samuel, Ifor D. W.'

_publ_section_title
;
 Electronic, redox and charge transport properties of an unusual hybrid
 structure: a bis(septithiophene) bridged by a fused tetrathiafulvalene
 (TTF)
;
_journal_issue 5
_journal_name_full 'Journal of Materials Chemistry'
_journal_page_first 1462
_journal_paper_doi 10.1039/c0jm02293d
_journal_volume 21
_journal_year 2011
_chemical_formula_sum 'C43 H42 O S9'
_chemical_formula_weight 863.31
_chemical_name_systematic
;
?
;
_space_group_IT_number 14
_symmetry_cell_setting monoclinic
_symmetry_space_group_name_Hall '-P 2ybc'
_symmetry_space_group_name_H-M 'P 1 21/c 1'
_atom_sites_solution_hydrogens geom
_atom_sites_solution_primary direct
_atom_sites_solution_secondary difmap
_audit_creation_method SHELXL-97
_cell_angle_alpha 90.00
_cell_angle_beta 99.196(4)
_cell_angle_gamma 90.00
_cell_formula_units_Z 4
_cell_length_a 18.4493(18)
_cell_length_b 16.6052(16)
_cell_length_c 14.1055(12)
_cell_measurement_reflns_used 222105
_cell_measurement_temperature 120(2)
_cell_measurement_theta_max 27.48
_cell_measurement_theta_min 2.91
_cell_volume 4265.7(7)
_computing_cell_refinement 'DENZO, COLLECT'
_computing_data_reduction 'DENZO, COLLECT'
_computing_molecular_graphics 'PLATON (Spek, 2003)'
_computing_structure_refinement 'SHELXL-97 (Sheldrick, 2008)'
_computing_structure_solution 'Sheldrick, G.M. (2008). Acta Cryst. A64, 112-1'
_diffrn_ambient_temperature 120(2)
_diffrn_detector_area_resol_mean 9.091
_diffrn_measured_fraction_theta_full 0.993
_diffrn_measured_fraction_theta_max 0.993
_diffrn_measurement_device_type 'Bruker-Nonius APEX2 Area Detector'
_diffrn_measurement_method '\f and \w scans'
_diffrn_radiation_monochromator graphite
_diffrn_radiation_source 'Bruker-Nonius FR591 rotating anode'
_diffrn_radiation_type MoK\a
_diffrn_radiation_wavelength 0.71073
_diffrn_reflns_av_R_equivalents 0.1372
_diffrn_reflns_av_sigmaI/netI 0.1340
_diffrn_reflns_limit_h_max 23
_diffrn_reflns_limit_h_min -23
_diffrn_reflns_limit_k_max 21
_diffrn_reflns_limit_k_min -21
_diffrn_reflns_limit_l_max 18
_diffrn_reflns_limit_l_min -18
_diffrn_reflns_number 51176
_diffrn_reflns_theta_full 27.50
_diffrn_reflns_theta_max 27.50
_diffrn_reflns_theta_min 2.93
_diffrn_standards_decay_% negligible
_diffrn_standards_number none
_exptl_absorpt_coefficient_mu 0.501
_exptl_absorpt_correction_T_max 0.9950
_exptl_absorpt_correction_T_min 0.9065
_exptl_absorpt_correction_type multi-scan
_exptl_absorpt_process_details 'SADABS V2.10 (Sheldrick, G.M., 2003)'
_exptl_crystal_colour yellow
_exptl_crystal_density_diffrn 1.344
_exptl_crystal_density_method 'not measured'
_exptl_crystal_description blade
_exptl_crystal_F_000 1808
_exptl_crystal_size_max 0.20
_exptl_crystal_size_mid 0.04
_exptl_crystal_size_min 0.01
_refine_diff_density_max 0.635
_refine_diff_density_min -0.529
_refine_diff_density_rms 0.131
_refine_ls_extinction_method none
_refine_ls_goodness_of_fit_ref 1.114
_refine_ls_hydrogen_treatment constr
_refine_ls_matrix_type full
_refine_ls_number_parameters 482
_refine_ls_number_reflns 9743
_refine_ls_number_restraints 0
_refine_ls_restrained_S_all 1.114
_refine_ls_R_factor_all 0.2375
_refine_ls_R_factor_gt 0.1478
_refine_ls_shift/su_max 0.000
_refine_ls_shift/su_mean 0.000
_refine_ls_structure_factor_coef Fsqd
_refine_ls_weighting_details 'calc w=1/[\s^2^(Fo^2^)+(0.0000P)^2^+63.1247P] where P=(Fo^2^+2Fc^2^)/3'
_refine_ls_weighting_scheme calc
_refine_ls_wR_factor_gt 0.2442
_refine_ls_wR_factor_ref 0.2903
_reflns_number_gt 5462
_reflns_number_total 9743
_reflns_threshold_expression >2\s(I)
_cod_data_source_file C0JM02293D.TXT
_cod_data_source_block recoll
_cod_depositor_comments
;
The following automatic conversions were performed:
'_symmetry_cell_setting' value 'Monoclinic' changed to 'monoclinic'
according to '/home/saulius/struct/CIF-dictionaries/cif_core.dic'
dictionary named 'cif_core.dic' version 2.4.1 from 2010-06-29.

Automatic conversion script
Id: cif_fix_enum 1555 2011-01-17 13:19:09Z saulius 
;
_cod_original_sg_symbol_H-M P2(1)/c
_cod_database_code 7205544

loop_
_symmetry_equiv_pos_as_xyz
'x, y, z'
'-x, y+1/2, -z+1/2'
'-x, -y, -z'
'x, -y-1/2, z-1/2'

loop_
_atom_site_label
_atom_site_type_symbol
_atom_site_fract_x
_atom_site_fract_y
_atom_site_fract_z
_atom_site_U_iso_or_equiv
_atom_site_adp_type
_atom_site_occupancy
_atom_site_symmetry_multiplicity
_atom_site_calc_flag
_atom_site_refinement_flags
_atom_site_disorder_assembly
_atom_site_disorder_group
C1 C 0.7112(6) 0.4491(6) -0.0463(7) 0.042(2) Uani 1 1 d . . .
C2 C 0.6143(5) 0.5657(6) -0.0683(6) 0.033(2) Uani 1 1 d . . .
C3 C 0.6445(5) 0.5634(6) -0.1553(6) 0.034(2) Uani 1 1 d . . .
C4 C 0.5589(5) 0.6200(6) -0.0694(6) 0.034(2) Uani 1 1 d . . .
C5 C 0.6135(5) 0.6163(6) -0.2224(6) 0.034(2) Uani 1 1 d . . .
C6 C 0.5142(5) 0.6382(5) 0.0043(6) 0.028(2) Uani 1 1 d . . .
C7 C 0.4550(5) 0.6881(5) -0.0006(6) 0.033(2) Uani 1 1 d . . .
H7 H 0.4361 0.7183 -0.0563 0.039 Uiso 1 1 calc R . .
C8 C 0.4246(5) 0.6906(5) 0.0846(6) 0.034(2) Uani 1 1 d . . .
H8 H 0.3833 0.7226 0.0924 0.040 Uiso 1 1 calc R . .
C9 C 0.4609(5) 0.6418(6) 0.1555(6) 0.035(2) Uani 1 1 d . . .
C10 C 0.4456(5) 0.6230(6) 0.2504(6) 0.035(2) Uani 1 1 d . . .
C11 C 0.4725(6) 0.5630(7) 0.3107(7) 0.043(3) Uani 1 1 d . . .
H11 H 0.5094 0.5267 0.2972 0.051 Uiso 1 1 calc R . .
C12 C 0.4414(6) 0.5589(6) 0.3944(7) 0.042(2) Uani 1 1 d . . .
H12 H 0.4560 0.5205 0.4436 0.050 Uiso 1 1 calc R . .
C13 C 0.3882(5) 0.6148(6) 0.3990(6) 0.034(2) Uani 1 1 d . . .
C14 C 0.3495(5) 0.6283(6) 0.4808(6) 0.037(2) Uani 1 1 d . . .
C15 C 0.3176(6) 0.6236(6) 0.6461(7) 0.042(2) Uani 1 1 d . . .
C16 C 0.3190(6) 0.6068(6) 0.7523(7) 0.048(3) Uani 1 1 d . . .
H16A H 0.3648 0.6277 0.7889 0.072 Uiso 1 1 calc R . .
H16B H 0.3162 0.5486 0.7625 0.072 Uiso 1 1 calc R . .
H16C H 0.2771 0.6333 0.7739 0.072 Uiso 1 1 calc R . .
C17 C 0.2669(6) 0.6631(6) 0.5825(7) 0.041(2) Uani 1 1 d . . .
H17 H 0.2238 0.6866 0.5994 0.050 Uiso 1 1 calc R . .
C18 C 0.2846(5) 0.6658(6) 0.4874(7) 0.035(2) Uani 1 1 d . . .
C19 C 0.2360(6) 0.7066(7) 0.4070(7) 0.046(3) Uani 1 1 d . . .
H19A H 0.2665 0.7402 0.3708 0.055 Uiso 1 1 calc R . .
H19B H 0.2019 0.7429 0.4341 0.055 Uiso 1 1 calc R . .
C20 C 0.1909(7) 0.6474(7) 0.3373(7) 0.061(3) Uani 1 1 d . . .
H20A H 0.2229 0.6026 0.3232 0.073 Uiso 1 1 calc R . .
H20B H 0.1510 0.6244 0.3681 0.073 Uiso 1 1 calc R . .
C21 C 0.1579(7) 0.6886(9) 0.2435(9) 0.071(4) Uani 1 1 d . . .
H21A H 0.1305 0.7369 0.2588 0.085 Uiso 1 1 calc R . .
H21B H 0.1983 0.7070 0.2104 0.085 Uiso 1 1 calc R . .
C22 C 0.1069(7) 0.6357(8) 0.1756(9) 0.065(3) Uani 1 1 d . . .
H22A H 0.0648 0.6195 0.2070 0.078 Uiso 1 1 calc R . .
H22B H 0.1334 0.5862 0.1620 0.078 Uiso 1 1 calc R . .
C23 C 0.0779(8) 0.6787(10) 0.0802(10) 0.085(4) Uani 1 1 d . . .
H23A H 0.0549 0.7302 0.0946 0.102 Uiso 1 1 calc R . .
H23B H 0.1199 0.6916 0.0472 0.102 Uiso 1 1 calc R . .
C24 C 0.0237(9) 0.6313(12) 0.0143(11) 0.111(6) Uani 1 1 d . . .
H24A H 0.0462 0.5806 -0.0017 0.167 Uiso 1 1 calc R . .
H24B H 0.0079 0.6622 -0.0446 0.167 Uiso 1 1 calc R . .
H24C H -0.0189 0.6196 0.0455 0.167 Uiso 1 1 calc R . .
C25 C 0.6243(6) 0.6288(6) -0.3198(7) 0.038(2) Uani 1 1 d . . .
C26 C 0.5806(5) 0.6677(6) -0.3936(6) 0.035(2) Uani 1 1 d . . .
H26 H 0.5369 0.6956 -0.3862 0.042 Uiso 1 1 calc R . .
C27 C 0.6077(6) 0.6619(6) -0.4822(6) 0.039(2) Uani 1 1 d . . .
H27 H 0.5834 0.6857 -0.5399 0.046 Uiso 1 1 calc R . .
C28 C 0.6706(5) 0.6202(5) -0.4776(6) 0.032(2) Uani 1 1 d . . .
C29 C 0.7159(5) 0.6022(6) -0.5491(7) 0.036(2) Uani 1 1 d . . .
C30 C 0.7831(5) 0.5678(6) -0.5384(7) 0.041(2) Uani 1 1 d . . .
H30 H 0.8080 0.5482 -0.4788 0.049 Uiso 1 1 calc R . .
C31 C 0.8126(6) 0.5639(7) -0.6253(7) 0.054(3) Uani 1 1 d . . .
H31 H 0.8597 0.5422 -0.6288 0.065 Uiso 1 1 calc R . .
C32 C 0.7676(5) 0.5940(6) -0.7032(7) 0.041(2) Uani 1 1 d . . .
C33 C 0.7796(5) 0.5994(6) -0.8024(7) 0.036(2) Uani 1 1 d . . .
C34 C 0.7882(5) 0.6495(6) -0.9674(7) 0.038(2) Uani 1 1 d . . .
C35 C 0.7814(7) 0.6964(7) -1.0578(7) 0.053(3) Uani 1 1 d . . .
H35A H 0.8102 0.7461 -1.0465 0.079 Uiso 1 1 calc R . .
H35B H 0.7298 0.7099 -1.0796 0.079 Uiso 1 1 calc R . .
H35C H 0.7999 0.6642 -1.1070 0.079 Uiso 1 1 calc R . .
C36 C 0.8274(5) 0.5809(6) -0.9427(7) 0.038(2) Uani 1 1 d . . .
H36 H 0.8548 0.5550 -0.9854 0.046 Uiso 1 1 calc R . .
C37 C 0.8244(5) 0.5505(6) -0.8489(7) 0.036(2) Uani 1 1 d . . .
C38 C 0.8595(6) 0.4740(6) -0.8114(7) 0.043(3) Uani 1 1 d . . .
H38A H 0.8490 0.4320 -0.8615 0.052 Uiso 1 1 calc R . .
H38B H 0.8375 0.4565 -0.7553 0.052 Uiso 1 1 calc R . .
C39 C 0.9430(6) 0.4810(7) -0.7815(8) 0.048(3) Uani 1 1 d . . .
H39A H 0.9657 0.4965 -0.8378 0.058 Uiso 1 1 calc R . .
H39B H 0.9541 0.5237 -0.7323 0.058 Uiso 1 1 calc R . .
C40 C 0.9757(6) 0.4013(8) -0.7409(10) 0.063(3) Uani 1 1 d . . .
H40A H 0.9570 0.3896 -0.6804 0.076 Uiso 1 1 calc R . .
H40B H 0.9586 0.3577 -0.7869 0.076 Uiso 1 1 calc R . .
C41 C 1.0592(7) 0.4005(9) -0.7211(12) 0.088(5) Uani 1 1 d . . .
H41A H 1.0767 0.4457 -0.6776 0.106 Uiso 1 1 calc R . .
H41B H 1.0781 0.4090 -0.7821 0.106 Uiso 1 1 calc R . .
C42 C 1.0911(8) 0.3204(9) -0.6747(14) 0.104(6) Uani 1 1 d . . .
H42A H 1.0707 0.3104 -0.6150 0.125 Uiso 1 1 calc R . .
H42B H 1.1451 0.3252 -0.6575 0.125 Uiso 1 1 calc R . .
C43 C 1.0723(8) 0.2478(9) -0.7445(13) 0.104(6) Uani 1 1 d . . .
H43A H 1.0191 0.2391 -0.7559 0.156 Uiso 1 1 calc R . .
H43B H 1.0970 0.1993 -0.7158 0.156 Uiso 1 1 calc R . .
H43C H 1.0891 0.2594 -0.8056 0.156 Uiso 1 1 calc R . .
O1 O 0.7493(4) 0.3936(4) -0.0165(5) 0.0510(19) Uani 1 1 d . . .
S1 S 0.54405(14) 0.67142(15) -0.17891(16) 0.0347(6) Uani 1 1 d . . .
S2 S 0.64796(14) 0.49555(15) 0.01970(16) 0.0358(6) Uani 1 1 d . . .
S3 S 0.71364(14) 0.49300(15) -0.16154(17) 0.0374(6) Uani 1 1 d . . .
S4 S 0.53363(13) 0.59344(16) 0.11609(16) 0.0363(6) Uani 1 1 d . . .
S5 S 0.37748(14) 0.67552(15) 0.29780(16) 0.0338(5) Uani 1 1 d . . .
S6 S 0.38850(15) 0.58889(16) 0.59054(17) 0.0394(6) Uani 1 1 d . . .
S7 S 0.70002(14) 0.58675(16) -0.36066(16) 0.0379(6) Uani 1 1 d . . .
S8 S 0.68582(14) 0.62611(16) -0.66908(17) 0.0386(6) Uani 1 1 d . . .
S9 S 0.74474(15) 0.68027(16) -0.87267(17) 0.0412(6) Uani 1 1 d . . .

loop_
_atom_site_aniso_label
_atom_site_aniso_U_11
_atom_site_aniso_U_22
_atom_site_aniso_U_33
_atom_site_aniso_U_23
_atom_site_aniso_U_13
_atom_site_aniso_U_12
C1 0.052(7) 0.043(6) 0.035(5) -0.003(5) 0.017(5) 0.002(5)
C2 0.036(5) 0.035(5) 0.026(5) 0.004(4) 0.004(4) -0.007(4)
C3 0.031(5) 0.038(5) 0.031(5) -0.006(4) 0.000(4) 0.006(4)
C4 0.042(6) 0.032(5) 0.027(5) 0.002(4) 0.002(4) -0.004(4)
C5 0.042(6) 0.034(5) 0.028(5) -0.012(4) 0.009(4) 0.003(4)
C6 0.036(5) 0.026(5) 0.023(4) -0.002(4) 0.003(4) -0.010(4)
C7 0.042(6) 0.032(5) 0.026(4) 0.001(4) 0.008(4) -0.001(4)
C8 0.045(6) 0.026(5) 0.032(5) -0.007(4) 0.013(4) 0.002(4)
C9 0.038(5) 0.043(6) 0.024(4) -0.006(4) 0.009(4) 0.002(4)
C10 0.039(6) 0.041(6) 0.028(5) -0.007(4) 0.014(4) -0.003(4)
C11 0.042(6) 0.055(7) 0.033(5) 0.003(5) 0.013(5) 0.015(5)
C12 0.048(6) 0.042(6) 0.039(6) 0.009(5) 0.014(5) 0.005(5)
C13 0.034(5) 0.040(6) 0.026(5) 0.004(4) 0.000(4) -0.009(4)
C14 0.040(6) 0.044(6) 0.028(5) 0.005(4) 0.008(4) -0.010(5)
C15 0.055(7) 0.042(6) 0.033(5) -0.006(4) 0.019(5) -0.009(5)
C16 0.068(8) 0.046(6) 0.037(6) 0.003(5) 0.028(5) -0.005(6)
C17 0.045(6) 0.045(6) 0.038(5) -0.009(5) 0.017(5) -0.004(5)
C18 0.031(5) 0.039(6) 0.036(5) -0.002(4) 0.003(4) -0.007(4)
C19 0.048(7) 0.055(7) 0.039(6) -0.001(5) 0.019(5) 0.012(5)
C20 0.077(9) 0.067(8) 0.037(6) -0.002(6) 0.007(6) 0.012(7)
C21 0.061(9) 0.085(10) 0.061(8) -0.004(7) -0.005(7) -0.010(7)
C22 0.053(8) 0.086(10) 0.058(8) 0.006(7) 0.011(6) 0.001(7)
C23 0.073(10) 0.111(13) 0.072(9) 0.007(9) 0.014(8) 0.000(9)
C24 0.101(13) 0.148(17) 0.073(10) -0.015(11) -0.022(10) -0.028(12)
C25 0.044(6) 0.040(6) 0.031(5) -0.015(4) 0.009(4) -0.007(5)
C26 0.042(6) 0.033(5) 0.031(5) -0.003(4) 0.009(4) 0.002(4)
C27 0.048(6) 0.043(6) 0.026(5) -0.003(4) 0.010(4) -0.002(5)
C28 0.042(6) 0.033(5) 0.021(4) -0.001(4) 0.005(4) 0.002(4)
C29 0.037(5) 0.039(5) 0.035(5) 0.002(4) 0.016(4) -0.004(4)
C30 0.033(5) 0.060(7) 0.030(5) 0.004(5) 0.010(4) 0.001(5)
C31 0.053(7) 0.073(8) 0.038(6) 0.002(6) 0.012(5) 0.019(6)
C32 0.038(6) 0.038(6) 0.049(6) -0.002(5) 0.010(5) 0.000(5)
C33 0.037(5) 0.037(5) 0.034(5) 0.002(4) 0.005(4) -0.009(4)
C34 0.040(6) 0.040(6) 0.034(5) -0.005(4) 0.007(4) -0.010(5)
C35 0.073(8) 0.051(7) 0.038(6) 0.003(5) 0.016(6) -0.005(6)
C36 0.032(5) 0.052(6) 0.034(5) 0.006(5) 0.016(4) 0.003(5)
C37 0.030(5) 0.045(6) 0.035(5) -0.006(4) 0.011(4) -0.001(4)
C38 0.050(7) 0.049(6) 0.033(5) -0.003(5) 0.015(5) 0.007(5)
C39 0.042(6) 0.055(7) 0.053(6) 0.004(5) 0.021(5) 0.012(5)
C40 0.052(8) 0.062(8) 0.076(9) 0.013(7) 0.012(7) 0.002(6)
C41 0.055(9) 0.066(9) 0.133(14) 0.014(9) -0.015(9) 0.013(7)
C42 0.048(9) 0.071(10) 0.185(19) 0.002(11) -0.005(10) 0.001(8)
C43 0.064(10) 0.073(11) 0.172(18) 0.007(11) 0.012(11) 0.002(9)
O1 0.056(5) 0.047(5) 0.050(4) 0.006(4) 0.006(4) 0.015(4)
S1 0.0386(14) 0.0415(14) 0.0251(11) 0.0018(10) 0.0080(10) 0.0062(11)
S2 0.0404(14) 0.0380(13) 0.0299(12) 0.0046(10) 0.0085(10) 0.0047(11)
S3 0.0400(14) 0.0415(14) 0.0309(12) 0.0009(11) 0.0066(10) 0.0064(12)
S4 0.0355(13) 0.0480(15) 0.0270(11) 0.0022(11) 0.0096(10) 0.0075(12)
S5 0.0401(14) 0.0367(13) 0.0259(11) -0.0003(10) 0.0095(10) 0.0032(11)
S6 0.0464(15) 0.0424(14) 0.0311(12) 0.0028(11) 0.0114(11) -0.0020(12)
S7 0.0392(14) 0.0472(15) 0.0288(12) 0.0009(11) 0.0105(10) 0.0064(12)
S8 0.0401(14) 0.0477(15) 0.0296(12) -0.0002(11) 0.0107(11) 0.0029(12)
S9 0.0471(16) 0.0416(15) 0.0360(13) -0.0003(11) 0.0104(12) 0.0019(12)

loop_
_atom_type_symbol
_atom_type_description
_atom_type_scat_dispersion_real
_atom_type_scat_dispersion_imag
_atom_type_scat_source
C C 0.0033 0.0016 'International Tables Vol C Tables 4.2.6.8 and 6.1.1.4'
H H 0.0000 0.0000 'International Tables Vol C Tables 4.2.6.8 and 6.1.1.4'
O O 0.0106 0.0060 'International Tables Vol C Tables 4.2.6.8 and 6.1.1.4'
S S 0.1246 0.1234 'International Tables Vol C Tables 4.2.6.8 and 6.1.1.4'

loop_
_geom_angle_atom_site_label_1
_geom_angle_atom_site_label_2
_geom_angle_atom_site_label_3
_geom_angle
_geom_angle_site_symmetry_1
_geom_angle_site_symmetry_3
_geom_angle_publ_flag
O1 C1 S2 123.2(8) . . ?
O1 C1 S3 122.4(8) . . ?
S2 C1 S3 114.4(6) . . ?
C4 C2 C3 113.8(8) . . ?
C4 C2 S2 129.3(7) . . ?
C3 C2 S2 116.8(7) . . ?
C5 C3 C2 113.9(8) . . ?
C5 C3 S3 129.3(7) . . ?
C2 C3 S3 116.8(7) . . ?
C2 C4 C6 129.6(8) . . ?
C2 C4 S1 110.2(7) . . ?
C6 C4 S1 120.2(7) . . ?
C3 C5 C25 131.1(9) . . ?
C3 C5 S1 110.1(7) . . ?
C25 C5 S1 118.6(7) . . ?
C7 C6 C4 129.0(8) . . ?
C7 C6 S4 110.8(7) . . ?
C4 C6 S4 120.2(7) . . ?
C6 C7 C8 113.6(8) . . ?
C9 C8 C7 112.9(9) . . ?
C8 C9 C10 131.0(9) . . ?
C8 C9 S4 110.6(7) . . ?
C10 C9 S4 118.3(7) . . ?
C11 C10 C9 129.4(9) . . ?
C11 C10 S5 109.9(7) . . ?
C9 C10 S5 120.4(7) . . ?
C10 C11 C12 114.2(9) . . ?
C13 C12 C11 113.9(9) . . ?
C12 C13 C14 126.0(9) . . ?
C12 C13 S5 110.2(7) . . ?
C14 C13 S5 123.6(7) . . ?
C18 C14 C13 131.7(9) . . ?
C18 C14 S6 110.9(7) . . ?
C13 C14 S6 117.5(7) . . ?
C17 C15 C16 130.0(10) . . ?
C17 C15 S6 110.6(7) . . ?
C16 C15 S6 119.4(8) . . ?
C15 C17 C18 113.5(9) . . ?
C14 C18 C17 112.5(9) . . ?
C14 C18 C19 125.7(9) . . ?
C17 C18 C19 121.8(9) . . ?
C18 C19 C20 113.2(9) . . ?
C21 C20 C19 111.6(10) . . ?
C22 C21 C20 114.2(11) . . ?
C21 C22 C23 112.2(12) . . ?
C24 C23 C22 114.0(14) . . ?
C26 C25 C5 129.7(9) . . ?
C26 C25 S7 110.1(7) . . ?
C5 C25 S7 120.1(8) . . ?
C25 C26 C27 112.8(9) . . ?
C28 C27 C26 114.5(9) . . ?
C27 C28 C29 131.7(8) . . ?
C27 C28 S7 110.2(7) . . ?
C29 C28 S7 118.0(7) . . ?
C30 C29 C28 129.3(9) . . ?
C30 C29 S8 110.4(7) . . ?
C28 C29 S8 120.2(7) . . ?
C29 C30 C31 113.2(9) . . ?
C32 C31 C30 114.3(10) . . ?
C31 C32 C33 129.2(9) . . ?
C31 C32 S8 109.4(8) . . ?
C33 C32 S8 121.4(8) . . ?
C37 C33 C32 127.5(9) . . ?
C37 C33 S9 112.2(7) . . ?
C32 C33 S9 119.9(8) . . ?
C36 C34 C35 128.7(9) . . ?
C36 C34 S9 109.9(7) . . ?
C35 C34 S9 121.4(8) . . ?
C34 C36 C37 115.8(9) . . ?
C33 C37 C36 110.1(9) . . ?
C33 C37 C38 126.1(9) . . ?
C36 C37 C38 123.7(8) . . ?
C37 C38 C39 113.2(9) . . ?
C40 C39 C38 110.9(9) . . ?
C41 C40 C39 113.9(10) . . ?
C40 C41 C42 112.9(12) . . ?
C41 C42 C43 111.4(14) . . ?
C4 S1 C5 92.0(5) . . ?
C2 S2 C1 96.1(5) . . ?
C3 S3 C1 95.9(5) . . ?
C6 S4 C9 92.0(4) . . ?
C13 S5 C10 91.8(5) . . ?
C14 S6 C15 92.5(5) . . ?
C25 S7 C28 92.3(5) . . ?
C32 S8 C29 92.5(5) . . ?
C33 S9 C34 92.1(5) . . ?

loop_
_geom_bond_atom_site_label_1
_geom_bond_atom_site_label_2
_geom_bond_distance
_geom_bond_site_symmetry_2
_geom_bond_publ_flag
C1 O1 1.193(12) . ?
C1 S2 1.780(10) . ?
C1 S3 1.789(10) . ?
C2 C4 1.361(13) . ?
C2 C3 1.428(12) . ?
C2 S2 1.743(9) . ?
C3 C5 1.350(13) . ?
C3 S3 1.743(9) . ?
C4 C6 1.458(13) . ?
C4 S1 1.747(9) . ?
C5 C25 1.434(12) . ?
C5 S1 1.763(9) . ?
C6 C7 1.363(13) . ?
C6 S4 1.728(9) . ?
C7 C8 1.405(12) . ?
C8 C9 1.375(13) . ?
C9 C10 1.445(12) . ?
C9 S4 1.730(9) . ?
C10 C11 1.353(13) . ?
C10 S5 1.748(9) . ?
C11 C12 1.394(13) . ?
C12 C13 1.359(13) . ?
C13 C14 1.468(13) . ?
C13 S5 1.733(9) . ?
C14 C18 1.366(13) . ?
C14 S6 1.728(9) . ?
C15 C17 1.357(14) . ?
C15 C16 1.519(13) . ?
C15 S6 1.729(10) . ?
C17 C18 1.431(13) . ?
C18 C19 1.491(13) . ?
C19 C20 1.537(15) . ?
C20 C21 1.527(16) . ?
C21 C22 1.512(17) . ?
C22 C23 1.542(17) . ?
C23 C24 1.478(19) . ?
C25 C26 1.372(13) . ?
C25 S7 1.740(10) . ?
C26 C27 1.421(12) . ?
C27 C28 1.344(13) . ?
C28 C29 1.440(12) . ?
C28 S7 1.743(9) . ?
C29 C30 1.351(13) . ?
C29 S8 1.740(10) . ?
C30 C31 1.420(13) . ?
C31 C32 1.362(14) . ?
C32 C33 1.454(13) . ?
C32 S8 1.738(10) . ?
C33 C37 1.395(13) . ?
C33 S9 1.730(10) . ?
C34 C36 1.365(14) . ?
C34 C35 1.482(13) . ?
C34 S9 1.740(10) . ?
C36 C37 1.426(12) . ?
C37 C38 1.484(14) . ?
C38 C39 1.535(14) . ?
C39 C40 1.528(15) . ?
C40 C41 1.521(16) . ?
C41 C42 1.555(19) . ?
C42 C43 1.56(2) . ?

loop_
_cod_related_entry_id
_cod_related_entry_database
_cod_related_entry_code
1 ChemSpider 30653737
